data_4516948
loop_
_publ_author_name
'Bannigan, Pauric'
'Durack, Edel'
'Madden, Conor'
'Lusi, Matteo'
'Hudson, Sarah P.'

_publ_section_title
;
 Role of Biorelevant Dissolution Media in the Selection of Optimal Salt
 Forms of Oral Drugs: Maximizing the Gastrointestinal Solubility and in
 Vitro Activity of the Antimicrobial Molecule, Clofazimine.
;
_journal_issue 12
_journal_name_full 'ACS omega'
_journal_page_first 8969
_journal_page_last 8981
_journal_paper_doi 10.1021/acsomega.7b01454
_journal_volume 2
_journal_year 2017
_chemical_formula_sum 'C28 H28 Cl2 N4 O5 S'
_chemical_formula_weight 603.50
_space_group_crystal_system monoclinic
_space_group_IT_number 15
_space_group_name_Hall '-C 2yc'
_space_group_name_H-M_alt 'C 1 2/c 1'
_atom_sites_solution_hydrogens geom
_audit_creation_method SHELXL-2014/7
_cell_angle_alpha 90
_cell_angle_beta 100.360(2)
_cell_angle_gamma 90
_cell_formula_units_Z 8
_cell_length_a 18.9579(11)
_cell_length_b 15.4754(9)
_cell_length_c 20.0404(12)
_cell_measurement_reflns_used 345
_cell_measurement_temperature 296(2)
_cell_measurement_theta_max 20
_cell_measurement_theta_min 2
_cell_volume 5783.6(6)
_computing_structure_refinement 'SHELXL-2014/7 (Sheldrick, 2014)'
_diffrn_ambient_temperature 296(2)
_diffrn_measured_fraction_theta_full 0.998
_diffrn_measured_fraction_theta_max 0.996
_diffrn_measurement_device_type 'Bruker D8 Quest'
_diffrn_radiation_type MoK\a
_diffrn_radiation_wavelength 0.71073
_diffrn_reflns_av_R_equivalents 0.0343
_diffrn_reflns_av_unetI/netI 0.0174
_diffrn_reflns_Laue_measured_fraction_full 0.998
_diffrn_reflns_Laue_measured_fraction_max 0.996
_diffrn_reflns_limit_h_max 24
_diffrn_reflns_limit_h_min -24
_diffrn_reflns_limit_k_max 20
_diffrn_reflns_limit_k_min -20
_diffrn_reflns_limit_l_max 26
_diffrn_reflns_limit_l_min -26
_diffrn_reflns_number 94459
_diffrn_reflns_point_group_measured_fraction_full 0.998
_diffrn_reflns_point_group_measured_fraction_max 0.996
_diffrn_reflns_theta_full 25.242
_diffrn_reflns_theta_max 27.597
_diffrn_reflns_theta_min 2.828
_exptl_absorpt_coefficient_mu 0.341
_exptl_absorpt_correction_T_max 0.7456
_exptl_absorpt_correction_T_min 0.7189
_exptl_absorpt_correction_type multi-scan
_exptl_absorpt_process_details sadabs
_exptl_crystal_colour block
_exptl_crystal_density_diffrn 1.386
_exptl_crystal_description purple
_exptl_crystal_F_000 2512
_exptl_crystal_size_max 0.300
_exptl_crystal_size_mid 0.200
_exptl_crystal_size_min 0.200
_refine_diff_density_max 0.488
_refine_diff_density_min -0.536
_refine_diff_density_rms 0.055
_refine_ls_extinction_coef 0.0009(2)
_refine_ls_extinction_expression Fc^*^=kFc[1+0.001xFc^2^\l^3^/sin(2\q)]^-1/4^
_refine_ls_extinction_method 'SHELXL-2014/7 (Sheldrick 2014'
_refine_ls_goodness_of_fit_ref 1.038
_refine_ls_hydrogen_treatment constr
_refine_ls_matrix_type full
_refine_ls_number_parameters 367
_refine_ls_number_reflns 6679
_refine_ls_number_restraints 0
_refine_ls_restrained_S_all 1.038
_refine_ls_R_factor_all 0.0772
_refine_ls_R_factor_gt 0.0583
_refine_ls_shift/su_max 0.001
_refine_ls_shift/su_mean 0.000
_refine_ls_structure_factor_coef Fsqd
_refine_ls_weighting_details 'w=1/[\s^2^(Fo^2^)+(0.0733P)^2^+8.7314P] where P=(Fo^2^+2Fc^2^)/3'
_refine_ls_weighting_scheme calc
_refine_ls_wR_factor_gt 0.1475
_refine_ls_wR_factor_ref 0.1602
_reflns_Friedel_coverage 0.000
_reflns_number_gt 5151
_reflns_number_total 6679
_reflns_threshold_expression 'I > 2\s(I)'
_cod_data_source_file ao7b01454_si_003.cif
_cod_data_source_block C:\CFZ_Sul
_cod_original_sg_symbol_H-M 'C 2/c'
_cod_database_code 4516948
_shelx_shelxl_version_number 2014/7
_shelx_space_group_comment
;
The symmetry employed for this shelxl refinement is uniquely defined
by the following loop, which should always be used as a source of
symmetry information in preference to the above space-group names.
They are only intended as comments.
;
_shelx_estimated_absorpt_t_min 0.905
_shelx_estimated_absorpt_t_max 0.935

loop_
_space_group_symop_operation_xyz
'x, y, z'
'-x, y, -z+1/2'
'x+1/2, y+1/2, z'
'-x+1/2, y+1/2, -z+1/2'
'-x, -y, -z'
'x, -y, z-1/2'
'-x+1/2, -y+1/2, -z'
'x+1/2, -y+1/2, z-1/2'

loop_
_atom_site_label
_atom_site_type_symbol
_atom_site_fract_x
_atom_site_fract_y
_atom_site_fract_z
_atom_site_U_iso_or_equiv
_atom_site_adp_type
_atom_site_occupancy
_atom_site_site_symmetry_order
_atom_site_calc_flag
_atom_site_refinement_flags_posn
_atom_site_refinement_flags_adp
Cl1 Cl 0.27861(7) -0.01071(6) 0.17223(5) 0.1025(4) Uani 1 1 d . .
Cl2 Cl 0.59845(5) 0.61173(6) 0.74977(5) 0.0883(3) Uani 1 1 d . .
N1 N 0.25037(9) 0.37061(11) 0.48262(8) 0.0307(4) Uani 1 1 d . .
N2 N 0.25048(9) 0.25661(11) 0.37506(8) 0.0300(4) Uani 1 1 d . .
N3 N 0.50463(10) 0.23196(12) 0.43927(10) 0.0391(4) Uani 1 1 d . .
H3 H 0.5425 0.2456 0.4679 0.047 Uiso 1 1 calc R U
N4 N 0.50391(10) 0.33693(12) 0.55049(10) 0.0410(4) Uani 1 1 d . .
H6 H 0.5391 0.3034 0.5465 0.049 Uiso 1 1 calc R U
C1 C 0.18864(10) 0.35085(12) 0.43949(10) 0.0298(4) Uani 1 1 d . .
C2 C 0.12392(11) 0.38915(14) 0.45037(11) 0.0370(5) Uani 1 1 d . .
H2 H 0.1243 0.4272 0.4864 0.044 Uiso 1 1 calc R U
C3 C 0.06098(12) 0.37043(15) 0.40814(13) 0.0426(5) Uani 1 1 d . .
H1 H 0.0185 0.3955 0.4156 0.051 Uiso 1 1 calc R U
C4 C 0.06016(12) 0.31367(16) 0.35366(13) 0.0444(5) Uani 1 1 d . .
H9 H 0.0169 0.3019 0.3251 0.053 Uiso 1 1 calc R U
C5 C 0.12128(12) 0.27519(15) 0.34139(11) 0.0396(5) Uani 1 1 d . .
H5 H 0.1198 0.2376 0.3050 0.048 Uiso 1 1 calc R U
C28 C 0.18645(10) 0.29320(12) 0.38448(10) 0.0302(4) Uani 1 1 d . .
C7 C 0.31393(10) 0.27830(12) 0.41534(9) 0.0287(4) Uani 1 1 d . .
C8 C 0.37871(11) 0.24460(13) 0.40555(10) 0.0332(4) Uani 1 1 d . .
H8 H 0.3799 0.2085 0.3687 0.040 Uiso 1 1 calc R U
C9 C 0.44215(11) 0.26349(13) 0.44969(10) 0.0314(4) Uani 1 1 d . .
C10 C 0.44027(11) 0.32092(13) 0.50780(10) 0.0320(4) Uani 1 1 d . .
C11 C 0.37624(11) 0.35597(13) 0.51569(10) 0.0320(4) Uani 1 1 d . .
H11 H 0.3752 0.3936 0.5517 0.038 Uiso 1 1 calc R U
C12 C 0.31117(11) 0.33710(12) 0.47104(10) 0.0286(4) Uani 1 1 d . .
C13 C 0.25234(11) 0.19098(13) 0.32354(10) 0.0319(4) Uani 1 1 d . .
C14 C 0.26140(13) 0.10602(14) 0.34448(12) 0.0411(5) Uani 1 1 d . .
H14 H 0.2620 0.0912 0.3895 0.049 Uiso 1 1 calc R U
C15 C 0.26950(15) 0.04367(16) 0.29736(14) 0.0517(6) Uani 1 1 d . .
H15 H 0.2761 -0.0139 0.3102 0.062 Uiso 1 1 calc R U
C16 C 0.26773(15) 0.06792(18) 0.23124(13) 0.0526(6) Uani 1 1 d . .
C17 C 0.25712(14) 0.15205(17) 0.21012(12) 0.0470(6) Uani 1 1 d . .
H17 H 0.2549 0.1664 0.1647 0.056 Uiso 1 1 calc R U
C18 C 0.24983(12) 0.21518(15) 0.25724(11) 0.0375(5) Uani 1 1 d . .
H18 H 0.2434 0.2728 0.2443 0.045 Uiso 1 1 calc R U
C19 C 0.51360(14) 0.17566(17) 0.38259(14) 0.0503(6) Uani 1 1 d . .
H19 H 0.4818 0.1964 0.3417 0.060 Uiso 1 1 calc R U
C20 C 0.4933(2) 0.0846(2) 0.3955(2) 0.0913(12) Uani 1 1 d . .
H20A H 0.5260 0.0619 0.4336 0.137 Uiso 1 1 calc R U
H20B H 0.4953 0.0500 0.3562 0.137 Uiso 1 1 calc R U
H20C H 0.4454 0.0836 0.4051 0.137 Uiso 1 1 calc R U
C21 C 0.59039(18) 0.1842(3) 0.3717(2) 0.0926(13) Uani 1 1 d . .
H21A H 0.6012 0.2441 0.3660 0.139 Uiso 1 1 calc R U
H21B H 0.5963 0.1526 0.3319 0.139 Uiso 1 1 calc R U
H21C H 0.6223 0.1615 0.4104 0.139 Uiso 1 1 calc R U
C22 C 0.51810(11) 0.40223(15) 0.60016(11) 0.0381(5) Uani 1 1 d . .
C23 C 0.56399(13) 0.38265(18) 0.66023(13) 0.0505(6) Uani 1 1 d . .
H23 H 0.5794 0.3261 0.6690 0.061 Uiso 1 1 calc R U
C24 C 0.58686(14) 0.4464(2) 0.70687(14) 0.0590(7) Uani 1 1 d . .
H24 H 0.6174 0.4329 0.7473 0.071 Uiso 1 1 calc R U
C25 C 0.56448(15) 0.52987(19) 0.69359(14) 0.0549(7) Uani 1 1 d . .
C26 C 0.51672(15) 0.54993(17) 0.63555(14) 0.0534(6) Uani 1 1 d . .
H26 H 0.5001 0.6062 0.6279 0.064 Uiso 1 1 calc R U
C27 C 0.49360(14) 0.48586(16) 0.58864(12) 0.0451(5) Uani 1 1 d . .
H27 H 0.4615 0.4991 0.5492 0.054 Uiso 1 1 calc R U
S1A S 0.64778(3) 0.15694(4) 0.59310(4) 0.0517(2) Uani 1 1 d . .
O1A O 0.62193(13) 0.16553(17) 0.65568(12) 0.0813(7) Uani 1 1 d . .
O2A O 0.62729(10) 0.23095(13) 0.54870(11) 0.0624(5) Uani 1 1 d . .
O3A O 0.63240(15) 0.07717(15) 0.55907(14) 0.0904(8) Uani 1 1 d . .
O4A O 0.73003(11) 0.16532(17) 0.61637(12) 0.0757(7) Uani 1 1 d . .
H4A H 0.7502 0.1539 0.5845 0.091 Uiso 1 1 calc R U
O1B O 0.7957(3) 0.1575(2) 0.5152(3) 0.1640(19) Uani 1 1 d . .
H1B H 0.8214 0.1924 0.5003 0.197 Uiso 1 1 calc R U
C1B C 0.8069(3) 0.0810(3) 0.4931(3) 0.1315(19) Uani 1 1 d . .
HB3 H 0.8561 0.0760 0.4880 0.197 Uiso 1 1 calc R U
HB1 H 0.7763 0.0718 0.4500 0.197 Uiso 1 1 calc R U
HB2 H 0.7966 0.0385 0.5249 0.197 Uiso 1 1 calc R U

loop_
_atom_site_aniso_label
_atom_site_aniso_U_11
_atom_site_aniso_U_22
_atom_site_aniso_U_33
_atom_site_aniso_U_23
_atom_site_aniso_U_13
_atom_site_aniso_U_12
Cl1 0.1541(10) 0.0759(6) 0.0821(6) -0.0440(5) 0.0341(6) 0.0169(6)
Cl2 0.0986(7) 0.0872(6) 0.0791(6) -0.0434(5) 0.0161(5) -0.0415(5)
N1 0.0346(9) 0.0276(8) 0.0303(8) 0.0001(6) 0.0070(7) 0.0031(7)
N2 0.0327(9) 0.0298(8) 0.0266(8) -0.0016(6) 0.0032(7) 0.0021(7)
N3 0.0317(9) 0.0399(10) 0.0449(10) -0.0046(8) 0.0050(8) 0.0058(8)
N4 0.0320(9) 0.0407(10) 0.0469(11) -0.0087(8) -0.0024(8) 0.0036(8)
C1 0.0307(10) 0.0267(9) 0.0323(10) 0.0050(8) 0.0067(8) 0.0015(7)
C2 0.0386(11) 0.0323(11) 0.0416(12) 0.0012(9) 0.0113(9) 0.0044(9)
C3 0.0320(11) 0.0391(12) 0.0578(14) 0.0071(10) 0.0109(10) 0.0067(9)
C4 0.0307(11) 0.0482(13) 0.0513(14) 0.0034(11) -0.0009(10) 0.0006(9)
C5 0.0365(11) 0.0434(12) 0.0366(11) -0.0022(9) 0.0005(9) -0.0007(9)
C28 0.0317(10) 0.0273(9) 0.0315(10) 0.0041(8) 0.0054(8) 0.0017(8)
C7 0.0308(10) 0.0275(9) 0.0272(9) 0.0007(7) 0.0040(8) 0.0000(7)
C8 0.0341(10) 0.0332(10) 0.0323(10) -0.0070(8) 0.0060(8) 0.0033(8)
C9 0.0321(10) 0.0270(9) 0.0353(10) 0.0020(8) 0.0071(8) 0.0025(8)
C10 0.0327(10) 0.0290(10) 0.0327(10) 0.0009(8) 0.0016(8) -0.0009(8)
C11 0.0355(10) 0.0295(10) 0.0305(10) -0.0047(8) 0.0047(8) 0.0005(8)
C12 0.0338(10) 0.0243(9) 0.0277(9) 0.0015(7) 0.0060(8) 0.0005(7)
C13 0.0314(10) 0.0320(10) 0.0304(10) -0.0064(8) 0.0008(8) 0.0021(8)
C14 0.0494(13) 0.0358(11) 0.0353(11) -0.0009(9) 0.0000(9) 0.0030(10)
C15 0.0622(16) 0.0334(12) 0.0555(15) -0.0079(10) -0.0001(12) 0.0104(11)
C16 0.0577(15) 0.0506(14) 0.0491(14) -0.0228(12) 0.0082(11) 0.0061(12)
C17 0.0536(14) 0.0559(15) 0.0327(12) -0.0091(10) 0.0105(10) -0.0006(11)
C18 0.0408(11) 0.0378(11) 0.0330(11) -0.0004(9) 0.0042(9) -0.0007(9)
C19 0.0446(13) 0.0532(15) 0.0544(15) -0.0115(12) 0.0126(11) 0.0124(11)
C20 0.105(3) 0.0519(19) 0.119(3) -0.021(2) 0.025(2) 0.0134(19)
C21 0.0571(19) 0.128(3) 0.099(3) -0.033(2) 0.0319(19) 0.012(2)
C22 0.0309(10) 0.0421(12) 0.0402(11) -0.0051(9) 0.0031(9) -0.0051(9)
C23 0.0423(13) 0.0517(14) 0.0519(14) -0.0048(11) -0.0069(11) 0.0007(11)
C24 0.0480(15) 0.0728(19) 0.0502(15) -0.0112(13) -0.0076(12) -0.0062(13)
C25 0.0542(15) 0.0600(16) 0.0516(15) -0.0200(13) 0.0122(12) -0.0225(13)
C26 0.0665(17) 0.0384(13) 0.0575(16) -0.0062(11) 0.0173(13) -0.0103(12)
C27 0.0507(13) 0.0422(13) 0.0414(12) -0.0009(10) 0.0054(10) -0.0042(10)
S1A 0.0404(3) 0.0468(4) 0.0642(4) 0.0036(3) -0.0003(3) 0.0046(3)
O1A 0.0761(15) 0.0943(18) 0.0773(16) 0.0067(13) 0.0241(12) 0.0044(13)
O2A 0.0459(10) 0.0599(12) 0.0773(13) 0.0146(10) -0.0005(9) 0.0088(9)
O3A 0.111(2) 0.0549(13) 0.1015(18) -0.0163(13) 0.0087(15) -0.0104(13)
O4A 0.0427(11) 0.0974(17) 0.0820(15) -0.0015(13) -0.0023(10) 0.0152(11)
O1B 0.207(4) 0.070(2) 0.260(5) -0.014(3) 0.162(4) -0.015(2)
C1B 0.173(5) 0.064(3) 0.167(5) -0.020(3) 0.056(4) 0.013(3)

loop_
_atom_type_symbol
_atom_type_description
_atom_type_scat_dispersion_real
_atom_type_scat_dispersion_imag
_atom_type_scat_source
C C 0.0033 0.0016 'International Tables Vol C Tables 4.2.6.8 and 6.1.1.4'
H H 0.0000 0.0000 'International Tables Vol C Tables 4.2.6.8 and 6.1.1.4'
N N 0.0061 0.0033 'International Tables Vol C Tables 4.2.6.8 and 6.1.1.4'
O O 0.0106 0.0060 'International Tables Vol C Tables 4.2.6.8 and 6.1.1.4'
S S 0.1246 0.1234 'International Tables Vol C Tables 4.2.6.8 and 6.1.1.4'
Cl Cl 0.1484 0.1585 'International Tables Vol C Tables 4.2.6.8 and 6.1.1.4'

loop_
_geom_angle_atom_site_label_1
_geom_angle_atom_site_label_2
_geom_angle_atom_site_label_3
_geom_angle
C12 N1 C1 118.58(17)
C7 N2 C28 121.38(17)
C7 N2 C13 117.43(16)
C28 N2 C13 121.15(16)
C9 N3 C19 124.73(19)
C10 N4 C22 127.24(19)
N1 C1 C28 122.65(18)
N1 C1 C2 118.65(19)
C28 C1 C2 118.70(19)
C3 C2 C1 120.1(2)
C2 C3 C4 120.2(2)
C5 C4 C3 121.6(2)
C4 C5 C28 119.0(2)
N2 C28 C5 122.17(19)
N2 C28 C1 117.50(17)
C5 C28 C1 120.33(19)
N2 C7 C8 122.36(18)
N2 C7 C12 117.40(17)
C8 C7 C12 120.23(17)
C7 C8 C9 121.34(18)
N3 C9 C8 121.02(19)
N3 C9 C10 119.64(18)
C8 C9 C10 119.33(18)
C11 C10 N4 123.89(19)
C11 C10 C9 118.73(18)
N4 C10 C9 117.37(18)
C10 C11 C12 122.43(19)
N1 C12 C11 119.71(18)
N1 C12 C7 122.36(18)
C11 C12 C7 117.89(18)
C18 C13 C14 122.3(2)
C18 C13 N2 119.72(19)
C14 C13 N2 117.84(18)
C15 C14 C13 118.8(2)
C16 C15 C14 118.9(2)
C15 C16 C17 122.3(2)
C15 C16 Cl1 118.8(2)
C17 C16 Cl1 118.9(2)
C16 C17 C18 119.1(2)
C13 C18 C17 118.5(2)
N3 C19 C20 110.9(3)
N3 C19 C21 107.9(2)
C20 C19 C21 113.1(3)
C27 C22 C23 119.3(2)
C27 C22 N4 122.6(2)
C23 C22 N4 117.8(2)
C24 C23 C22 120.4(3)
C25 C24 C23 119.7(3)
C24 C25 C26 120.7(2)
C24 C25 Cl2 119.7(2)
C26 C25 Cl2 119.6(2)
C25 C26 C27 119.6(3)
C22 C27 C26 120.2(2)
O3A S1A O1A 115.44(17)
O3A S1A O2A 112.43(15)
O1A S1A O2A 111.44(14)
O3A S1A O4A 109.07(16)
O1A S1A O4A 102.29(14)
O2A S1A O4A 105.12(13)

loop_
_geom_bond_atom_site_label_1
_geom_bond_atom_site_label_2
_geom_bond_distance
Cl1 C16 1.735(2)
Cl2 C25 1.740(3)
N1 C12 1.322(3)
N1 C1 1.359(3)
N2 C7 1.365(2)
N2 C28 1.383(3)
N2 C13 1.453(2)
N3 C9 1.332(3)
N3 C19 1.466(3)
N4 C10 1.370(3)
N4 C22 1.410(3)
C1 C28 1.413(3)
C1 C2 1.414(3)
C2 C3 1.364(3)
C3 C4 1.399(3)
C4 C5 1.364(3)
C5 C28 1.402(3)
C7 C8 1.380(3)
C7 C12 1.448(3)
C8 C9 1.390(3)
C9 C10 1.470(3)
C10 C11 1.364(3)
C11 C12 1.418(3)
C13 C18 1.373(3)
C13 C14 1.381(3)
C14 C15 1.378(3)
C15 C16 1.372(4)
C16 C17 1.373(4)
C17 C18 1.383(3)
C19 C20 1.495(4)
C19 C21 1.516(4)
C22 C27 1.380(3)
C22 C23 1.386(3)
C23 C24 1.374(4)
C24 C25 1.371(4)
C25 C26 1.375(4)
C26 C27 1.382(3)
S1A O3A 1.415(2)
S1A O1A 1.432(2)
S1A O2A 1.459(2)
S1A O4A 1.551(2)
O1B C1B 1.294(5)
